data_4110877
loop_
_publ_author_name
'S\'ebastien Bontemps'
'Ghenwa Bouhadir'
'Karinne Miqueu'
'Didier Bourissou'

_publ_section_title
;
 On the Versatile and Unusual Coordination Behavior of Ambiphilic Ligands
 o-R2P(Ph)BR'2
;
_journal_name_full 'Journal of the American Chemical Society'
_journal_page_first 12056
_journal_page_last 12057
_journal_paper_doi 10.1021/ja0637494
_journal_volume 128
_journal_year 2006
_chemical_formula_sum 'C27.5 H30 Au B Cl P'
_chemical_formula_weight 634.71
_chemical_name_systematic
; 
 ? 
;
_space_group_IT_number 2
_symmetry_cell_setting triclinic
_symmetry_space_group_name_Hall '-P 1'
_symmetry_space_group_name_H-M 'P -1'
_atom_sites_solution_hydrogens geom
_atom_sites_solution_primary direct
_atom_sites_solution_secondary difmap
_audit_creation_method SHELXL-97
_cell_angle_alpha 110.259(2)
_cell_angle_beta 91.804(2)
_cell_angle_gamma 110.708(2)
_cell_formula_units_Z 2
_cell_length_a 8.7049(8)
_cell_length_b 12.0110(11)
_cell_length_c 13.9619(12)
_cell_measurement_reflns_used 3387
_cell_measurement_temperature 133(2)
_cell_measurement_theta_max 25.9495
_cell_measurement_theta_min 2.5355
_cell_volume 1261.1(2)
_computing_cell_refinement 'Bruker SMART'
_computing_data_collection 'Bruker SMART'
_computing_data_reduction 'Bruker SHELXTL'
_computing_molecular_graphics 'Bruker SHELXTL'
_computing_publication_material 'Bruker SHELXTL'
_computing_structure_refinement 'SHELXL-97 (Sheldrick, 1997)'
_computing_structure_solution 'SHELXS-97 (Sheldrick, 1990)'
_diffrn_ambient_temperature 173(2)
_diffrn_measured_fraction_theta_full 0.984
_diffrn_measured_fraction_theta_max 0.984
_diffrn_measurement_device_type 'Bruker CCD detector'
_diffrn_measurement_method 'omega and phi scans'
_diffrn_radiation_monochromator graphite
_diffrn_radiation_source 'fine-focus sealed tube'
_diffrn_radiation_type MoK\a
_diffrn_radiation_wavelength 0.71073
_diffrn_reflns_av_R_equivalents 0.0280
_diffrn_reflns_av_sigmaI/netI 0.0542
_diffrn_reflns_limit_h_max 9
_diffrn_reflns_limit_h_min -10
_diffrn_reflns_limit_k_max 13
_diffrn_reflns_limit_k_min -11
_diffrn_reflns_limit_l_max 13
_diffrn_reflns_limit_l_min -16
_diffrn_reflns_number 6251
_diffrn_reflns_theta_full 24.40
_diffrn_reflns_theta_max 24.40
_diffrn_reflns_theta_min 5.10
_exptl_absorpt_coefficient_mu 6.015
_exptl_absorpt_correction_T_max 1.000000
_exptl_absorpt_correction_T_min 0.524093
_exptl_absorpt_correction_type semi-empirical
_exptl_absorpt_process_details 'SADABS (Bruker-AXS)'
_exptl_crystal_colour orange
_exptl_crystal_density_diffrn 1.671
_exptl_crystal_description block
_exptl_crystal_F_000 622
_exptl_crystal_size_max 0.6
_exptl_crystal_size_mid 0.6
_exptl_crystal_size_min 0.4
_refine_diff_density_max 1.467
_refine_diff_density_min -0.844
_refine_diff_density_rms 0.127
_refine_ls_extinction_method none
_refine_ls_goodness_of_fit_ref 1.009
_refine_ls_hydrogen_treatment mixed
_refine_ls_matrix_type full
_refine_ls_number_parameters 321
_refine_ls_number_reflns 4068
_refine_ls_number_restraints 88
_refine_ls_restrained_S_all 0.999
_refine_ls_R_factor_all 0.0457
_refine_ls_R_factor_gt 0.0336
_refine_ls_shift/su_max 0.001
_refine_ls_shift/su_mean 0.000
_refine_ls_structure_factor_coef Fsqd
_refine_ls_weighting_details 'calc w=1/[\s^2^(Fo^2^)+(0.0406P)^2^+0.0000P] where P=(Fo^2^+2Fc^2^)/3'
_refine_ls_weighting_scheme calc
_refine_ls_wR_factor_gt 0.0726
_refine_ls_wR_factor_ref 0.0768
_reflns_number_gt 3451
_reflns_number_total 4068
_reflns_threshold_expression >2sigma(I)
_cod_data_source_file ja0637494si20060529_104527.cif
_cod_data_source_block 3b
_cod_original_formula_sum 'C27.50 H30 Au B Cl P'
_cod_database_code 4110877

loop_
_symmetry_equiv_pos_as_xyz
'x, y, z'
'-x, -y, -z'

loop_
_atom_site_label
_atom_site_type_symbol
_atom_site_fract_x
_atom_site_fract_y
_atom_site_fract_z
_atom_site_U_iso_or_equiv
_atom_site_adp_type
_atom_site_occupancy
_atom_site_symmetry_multiplicity
_atom_site_calc_flag
_atom_site_refinement_flags
_atom_site_disorder_assembly
_atom_site_disorder_group
Au1 Au 0.65419(3) 0.10674(2) 0.715213(18) 0.03019(10) Uani 1 1 d . . .
B1 B 0.8342(10) 0.0556(8) 0.8395(6) 0.0411(19) Uani 1 1 d . . .
Cl1 Cl 0.7406(2) 0.32574(15) 0.76122(14) 0.0482(4) Uani 1 1 d . . .
P1 P 0.54569(18) -0.10913(14) 0.64581(11) 0.0262(3) Uani 1 1 d . . .
C1 C 0.7641(8) -0.0958(6) 0.7983(4) 0.0322(14) Uani 1 1 d . . .
C2 C 0.6247(7) -0.1791(6) 0.7216(4) 0.0285(13) Uani 1 1 d . . .
C3 C 0.5577(8) -0.3124(6) 0.6989(5) 0.0351(15) Uani 1 1 d . . .
H3 H 0.4605 -0.3672 0.6476 0.042 Uiso 1 1 calc R . .
C4 C 0.6324(10) -0.3627(7) 0.7505(5) 0.0429(17) Uani 1 1 d . . .
H4 H 0.5873 -0.4525 0.7359 0.051 Uiso 1 1 calc R . .
C5 C 0.7763(9) -0.2808(7) 0.8253(5) 0.0464(18) Uani 1 1 d . . .
H5 H 0.8296 -0.3155 0.8609 0.056 Uiso 1 1 calc R . .
C6 C 0.8403(9) -0.1520(7) 0.8474(5) 0.0429(17) Uani 1 1 d . . .
H6 H 0.9393 -0.0985 0.8974 0.051 Uiso 1 1 calc R . .
C7 C 0.3175(7) -0.1791(6) 0.6282(4) 0.0284(13) Uani 1 1 d . . .
H7 H 0.2787 -0.2748 0.5937 0.034 Uiso 1 1 calc R . .
C8 C 0.2418(8) -0.1317(6) 0.5587(5) 0.0360(15) Uani 1 1 d . . .
H8A H 0.1202 -0.1658 0.5535 0.054 Uiso 1 1 calc R . .
H8B H 0.2702 -0.1614 0.4895 0.054 Uiso 1 1 calc R . .
H8C H 0.2860 -0.0373 0.5883 0.054 Uiso 1 1 calc R . .
C9 C 0.2615(8) -0.1471(6) 0.7337(5) 0.0399(16) Uani 1 1 d . . .
H9A H 0.2969 -0.0535 0.7683 0.060 Uiso 1 1 calc R . .
H9B H 0.3120 -0.1789 0.7766 0.060 Uiso 1 1 calc R . .
H9C H 0.1397 -0.1882 0.7238 0.060 Uiso 1 1 calc R . .
C10 C 0.6033(7) -0.1644(6) 0.5169(4) 0.0292(13) Uani 1 1 d . . .
H10 H 0.5617 -0.1245 0.4752 0.035 Uiso 1 1 calc R . .
C11 C 0.5263(9) -0.3091(7) 0.4562(5) 0.0431(17) Uani 1 1 d . . .
H11A H 0.5522 -0.3286 0.3859 0.065 Uiso 1 1 calc R . .
H11B H 0.4051 -0.3404 0.4525 0.065 Uiso 1 1 calc R . .
H11C H 0.5721 -0.3516 0.4911 0.065 Uiso 1 1 calc R . .
C12 C 0.7927(8) -0.1115(7) 0.5272(5) 0.0391(16) Uani 1 1 d . . .
H12A H 0.8385 -0.1517 0.5645 0.059 Uiso 1 1 calc R . .
H12B H 0.8384 -0.0180 0.5657 0.059 Uiso 1 1 calc R . .
H12C H 0.8231 -0.1308 0.4580 0.059 Uiso 1 1 calc R . .
C13 C 0.7742(9) 0.1452(6) 0.9283(5) 0.0409(16) Uani 1 1 d . . .
C14 C 0.6248(9) 0.1281(7) 0.9653(6) 0.0501(19) Uani 1 1 d . . .
H14 H 0.5334 0.0473 0.9349 0.060 Uiso 1 1 calc R . .
C15 C 0.6072(10) 0.2255(8) 1.0444(6) 0.057(2) Uani 1 1 d . . .
H15 H 0.5046 0.2115 1.0695 0.068 Uiso 1 1 calc R . .
C16 C 0.7379(11) 0.3448(8) 1.0887(6) 0.055(2) Uani 1 1 d . . .
H16 H 0.7242 0.4122 1.1436 0.067 Uiso 1 1 calc R . .
C17 C 0.8905(10) 0.3668(7) 1.0527(5) 0.0459(18) Uani 1 1 d . . .
H17 H 0.9799 0.4487 1.0832 0.055 Uiso 1 1 calc R . .
C18 C 0.9097(8) 0.2688(6) 0.9731(5) 0.0367(15) Uani 1 1 d . . .
C19 C 1.0532(9) 0.2724(6) 0.9221(5) 0.0409(17) Uani 1 1 d . . .
C20 C 1.2059(9) 0.3698(8) 0.9437(6) 0.0525(19) Uani 1 1 d . . .
H20 H 1.2310 0.4507 0.9987 0.063 Uiso 1 1 calc R . .
C21 C 1.3273(10) 0.3469(8) 0.8813(7) 0.065(2) Uani 1 1 d . . .
H21 H 1.4353 0.4126 0.8950 0.077 Uiso 1 1 calc R . .
C22 C 1.2869(9) 0.2295(8) 0.8014(7) 0.058(2) Uani 1 1 d . . .
H22 H 1.3677 0.2147 0.7600 0.070 Uiso 1 1 calc R . .
C23 C 1.1310(10) 0.1331(8) 0.7805(7) 0.061(2) Uani 1 1 d . . .
H23 H 1.1060 0.0532 0.7244 0.074 Uiso 1 1 calc R . .
C24 C 1.0116(9) 0.1495(7) 0.8387(5) 0.0462(18) Uani 1 1 d . . .
C25 C 0.048(4) 0.460(4) 0.574(3) 0.040(5) Uani 0.50 1 d PDU A -1
C26 C -0.061(4) 0.521(4) 0.604(3) 0.041(4) Uani 0.50 1 d PDU A -1
H26 H -0.1014 0.5259 0.6668 0.049 Uiso 0.50 1 calc PR A -1
C27 C -0.111(4) 0.573(3) 0.541(3) 0.042(5) Uani 0.50 1 d PDU A -1
H27 H -0.1749 0.6232 0.5657 0.050 Uiso 0.50 1 calc PR A -1
C28 C -0.070(4) 0.553(4) 0.444(3) 0.042(5) Uani 0.50 1 d PDU A -1
H28 H -0.1130 0.5829 0.3987 0.050 Uiso 0.50 1 calc PR A -1
C29 C 0.035(4) 0.489(4) 0.412(3) 0.042(5) Uani 0.50 1 d PDU A -1
H29 H 0.0636 0.4731 0.3451 0.050 Uiso 0.50 1 calc PR A -1
C30 C 0.099(4) 0.447(3) 0.479(2) 0.039(4) Uani 0.50 1 d PDU A -1
H30 H 0.1783 0.4095 0.4594 0.047 Uiso 0.50 1 calc PR A -1
C31 C 0.1119(17) 0.4047(14) 0.6396(10) 0.046(3) Uani 0.50 1 d PDU A -1
H31A H 0.2333 0.4496 0.6599 0.069 Uiso 0.50 1 calc PR A -1
H31B H 0.0836 0.3129 0.5999 0.069 Uiso 0.50 1 calc PR A -1
H31C H 0.0605 0.4152 0.7019 0.069 Uiso 0.50 1 calc PR A -1

loop_
_atom_site_aniso_label
_atom_site_aniso_U_11
_atom_site_aniso_U_22
_atom_site_aniso_U_33
_atom_site_aniso_U_23
_atom_site_aniso_U_13
_atom_site_aniso_U_12
Au1 0.02496(14) 0.02319(14) 0.03592(15) 0.01206(10) 0.00033(9) 0.00172(10)
B1 0.033(5) 0.042(5) 0.041(4) 0.018(4) -0.001(3) 0.004(4)
Cl1 0.0496(11) 0.0266(9) 0.0549(10) 0.0155(8) -0.0103(8) 0.0013(8)
P1 0.0190(8) 0.0247(8) 0.0314(8) 0.0116(7) 0.0013(6) 0.0039(6)
C1 0.026(3) 0.036(4) 0.027(3) 0.008(3) 0.003(3) 0.008(3)
C2 0.027(3) 0.027(3) 0.030(3) 0.010(3) 0.003(3) 0.010(3)
C3 0.037(4) 0.028(3) 0.034(3) 0.007(3) 0.000(3) 0.011(3)
C4 0.069(5) 0.031(4) 0.037(4) 0.014(3) 0.012(3) 0.026(4)
C5 0.055(5) 0.060(5) 0.038(4) 0.022(4) 0.005(3) 0.035(4)
C6 0.041(4) 0.051(5) 0.035(4) 0.015(3) -0.003(3) 0.017(4)
C7 0.018(3) 0.022(3) 0.040(3) 0.012(3) 0.005(2) 0.001(2)
C8 0.024(3) 0.041(4) 0.041(4) 0.019(3) 0.005(3) 0.008(3)
C9 0.029(4) 0.040(4) 0.048(4) 0.019(3) 0.011(3) 0.008(3)
C10 0.025(3) 0.030(3) 0.033(3) 0.016(3) 0.004(3) 0.008(3)
C11 0.039(4) 0.043(4) 0.038(4) 0.008(3) 0.003(3) 0.013(3)
C12 0.024(4) 0.044(4) 0.048(4) 0.019(3) 0.010(3) 0.011(3)
C13 0.051(5) 0.036(4) 0.030(3) 0.013(3) -0.001(3) 0.011(3)
C14 0.045(5) 0.049(5) 0.049(4) 0.028(4) 0.003(3) 0.001(4)
C15 0.060(5) 0.060(5) 0.046(4) 0.023(4) 0.021(4) 0.016(4)
C16 0.061(6) 0.048(5) 0.053(4) 0.019(4) 0.015(4) 0.016(4)
C17 0.059(5) 0.029(4) 0.037(4) 0.009(3) -0.004(3) 0.008(3)
C18 0.042(4) 0.032(4) 0.029(3) 0.013(3) -0.002(3) 0.006(3)
C19 0.047(5) 0.027(4) 0.043(4) 0.011(3) -0.005(3) 0.011(3)
C20 0.043(5) 0.054(5) 0.057(5) 0.021(4) 0.001(4) 0.016(4)
C21 0.038(5) 0.057(5) 0.085(6) 0.033(5) -0.007(4) -0.001(4)
C22 0.026(4) 0.066(6) 0.079(5) 0.025(5) 0.016(4) 0.014(4)
C23 0.049(5) 0.059(5) 0.076(6) 0.021(4) 0.012(4) 0.026(4)
C24 0.034(4) 0.058(5) 0.046(4) 0.025(4) 0.003(3) 0.012(4)
C25 0.028(8) 0.029(8) 0.054(10) 0.012(7) 0.016(6) 0.006(6)
C26 0.026(8) 0.032(8) 0.056(10) 0.009(7) 0.021(6) 0.008(5)
C27 0.030(7) 0.027(9) 0.061(11) 0.007(8) 0.018(7) 0.010(6)
C28 0.035(9) 0.026(8) 0.060(11) 0.014(8) 0.010(7) 0.010(6)
C29 0.035(9) 0.029(8) 0.052(10) 0.009(8) 0.019(7) 0.007(6)
C30 0.027(7) 0.027(9) 0.055(10) 0.004(7) 0.017(7) 0.014(6)
C31 0.031(7) 0.043(8) 0.049(8) 0.006(6) 0.004(6) 0.008(6)

loop_
_atom_type_symbol
_atom_type_description
_atom_type_scat_dispersion_real
_atom_type_scat_dispersion_imag
_atom_type_scat_source
C C 0.0033 0.0016 'International Tables Vol C Tables 4.2.6.8 and 6.1.1.4'
H H 0.0000 0.0000 'International Tables Vol C Tables 4.2.6.8 and 6.1.1.4'
B B 0.0013 0.0007 'International Tables Vol C Tables 4.2.6.8 and 6.1.1.4'
P P 0.1023 0.0942 'International Tables Vol C Tables 4.2.6.8 and 6.1.1.4'
Cl Cl 0.1484 0.1585 'International Tables Vol C Tables 4.2.6.8 and 6.1.1.4'
Au Au -2.0133 8.8022 'International Tables Vol C Tables 4.2.6.8 and 6.1.1.4'

loop_
_geom_angle_atom_site_label_1
_geom_angle_atom_site_label_2
_geom_angle_atom_site_label_3
_geom_angle
P1 Au1 Cl1 170.18(6)
P1 Au1 B1 79.24(18)
Cl1 Au1 B1 110.37(18)
C24 B1 C1 127.8(7)
C24 B1 C13 102.4(6)
C1 B1 C13 125.6(6)
C24 B1 Au1 99.0(5)
C1 B1 Au1 104.8(4)
C13 B1 Au1 83.8(4)
C2 P1 C7 107.5(3)
C2 P1 C10 106.6(3)
C7 P1 C10 107.3(3)
C2 P1 Au1 112.82(19)
C7 P1 Au1 113.2(2)
C10 P1 Au1 109.1(2)
C2 C1 C6 116.9(6)
C2 C1 B1 125.2(6)
C6 C1 B1 117.8(6)
C1 C2 C3 121.4(6)
C1 C2 P1 116.5(5)
C3 C2 P1 121.8(4)
C4 C3 C2 119.9(6)
C3 C4 C5 119.4(6)
C6 C5 C4 120.6(6)
C5 C6 C1 121.8(6)
C8 C7 C9 111.4(5)
C8 C7 P1 110.5(4)
C9 C7 P1 110.0(4)
C11 C10 C12 111.5(5)
C11 C10 P1 115.1(4)
C12 C10 P1 109.5(4)
C14 C13 C18 118.9(6)
C14 C13 B1 133.7(6)
C18 C13 B1 107.4(6)
C15 C14 C13 121.0(7)
C14 C15 C16 120.5(8)
C15 C16 C17 120.4(7)
C18 C17 C16 119.5(7)
C17 C18 C13 119.7(7)
C17 C18 C19 128.4(6)
C13 C18 C19 111.9(6)
C20 C19 C24 122.0(7)
C20 C19 C18 129.6(6)
C24 C19 C18 108.5(6)
C19 C20 C21 118.1(7)
C22 C21 C20 119.8(7)
C21 C22 C23 120.9(8)
C24 C23 C22 121.6(8)
C23 C24 C19 117.6(7)
C23 C24 B1 132.5(7)
C19 C24 B1 109.6(6)
C26 C25 C30 119.4(11)
C26 C25 C31 122.7(13)
C30 C25 C31 117.9(13)
C27 C26 C25 119.7(11)
C26 C27 C28 121.1(12)
C27 C28 C29 119.0(12)
C30 C29 C28 119.9(11)
C29 C30 C25 120.4(11)

loop_
_geom_bond_atom_site_label_1
_geom_bond_atom_site_label_2
_geom_bond_distance
Au1 P1 2.2415(15)
Au1 Cl1 2.3016(16)
Au1 B1 2.663(8)
B1 C24 1.560(10)
B1 C1 1.574(10)
B1 C13 1.576(10)
P1 C2 1.811(6)
P1 C7 1.833(6)
P1 C10 1.843(6)
C1 C2 1.392(8)
C1 C6 1.405(9)
C2 C3 1.407(8)
C3 C4 1.363(9)
C4 C5 1.401(10)
C5 C6 1.359(10)
C7 C8 1.518(8)
C7 C9 1.531(8)
C10 C11 1.520(9)
C10 C12 1.524(8)
C13 C14 1.388(10)
C13 C18 1.434(9)
C14 C15 1.362(10)
C15 C16 1.385(11)
C16 C17 1.404(11)
C17 C18 1.377(9)
C18 C19 1.451(9)
C19 C20 1.363(10)
C19 C24 1.439(9)
C20 C21 1.432(11)
C21 C22 1.376(11)
C22 C23 1.378(11)
C23 C24 1.366(10)
C25 C26 1.376(12)
C25 C30 1.392(12)
C25 C31 1.50(5)
C26 C27 1.374(12)
C27 C28 1.381(12)
C28 C29 1.384(12)
C29 C30 1.377(12)
